data_7022742
loop_
_publ_author_name
'Vidal, Fernando'
'D\'avila, Ma Angeles'
'San Torcuato, Ainhoa'
'G\'omez-Sal, Pilar'
'Mosquera, Marta E. G.'

_publ_section_title
;
 Functionalized imido-bridged Ti(IV) complexes as new building blocks for
 supramolecular arrangements: generation of a 1D structure through a
 Mg-Cl&#x00B7;&#x00B7;&#x00B7;I-C halogen bonding interaction.
;
_journal_issue 19
_journal_name_full 'Dalton transactions (Cambridge, England : 2003)'
_journal_page_first 7074
_journal_page_last 7084
_journal_paper_doi 10.1039/c3dt32943g
_journal_volume 42
_journal_year 2013
_chemical_compound_source 'synthesis as described'
_chemical_formula_moiety 'C56 H86 Cl4 I2 Mg1 N2 O6 Ti2'
_chemical_formula_sum 'C56 H86 Cl4 I2 Mg N2 O6 Ti2'
_chemical_formula_weight 1398.98
_chemical_name_systematic
;
?
;
_space_group_crystal_system monoclinic
_space_group_IT_number 15
_space_group_name_Hall '-C 2yc'
_space_group_name_H-M_alt 'C 1 2/c 1'
_symmetry_space_group_name_Hall '-C 2yc'
_symmetry_space_group_name_H-M 'C 1 2/c 1'
_atom_sites_solution_hydrogens geom
_atom_sites_solution_primary direct
_atom_sites_solution_secondary difmap
_audit_conform_dict_location ftp://ftp.iucr.org/pub/cif_core.dic
_audit_conform_dict_name cif_core.dic
_audit_conform_dict_version 2.4
_audit_creation_date 2013-02-05T13:37:24-00:00
_audit_creation_method 'WinGX routine CIF_UPDATE'
_cell_angle_alpha 90
_cell_angle_beta 128.15(7)
_cell_angle_gamma 90
_cell_formula_units_Z 4
_cell_length_a 34.76(5)
_cell_length_b 8.842(6)
_cell_length_c 27.63(3)
_cell_measurement_reflns_used 245
_cell_measurement_temperature 200(2)
_cell_measurement_theta_max 16.46
_cell_measurement_theta_min 3.45
_cell_measurement_wavelength 0.71073
_cell_volume 6678(14)
_computing_cell_refinement 'Dirax/lsq (Duisenberg & Schreurs, 1989-2000)'
_computing_data_collection 'Collect (Bruker AXS BV, 1997-2004)'
_computing_data_reduction 'EvalCCD (Duisenberg & Schreurs 1990-2000)'
_computing_molecular_graphics 'Ortep-3 for Windows (Farrugia, 1997)'
_computing_publication_material 'WinGX publication routines (Farrugia, 1999)'
_computing_structure_refinement 'SHELXL-97 (Sheldrick, 2008)'
_computing_structure_solution 'SIR2004 (Giacovazzo et al, 2004)'
_diffrn_ambient_temperature 200(2)
_diffrn_detector 'CCD plate'
_diffrn_detector_area_resol_mean 9
_diffrn_measured_fraction_theta_full 0.987
_diffrn_measured_fraction_theta_max 0.987
_diffrn_measurement_device '95mm CCD camera on \k-goniostat'
_diffrn_measurement_device_type KappaCCD
_diffrn_measurement_method 'CCD rotation images, thick slices'
_diffrn_orient_matrix_type X=UH
_diffrn_orient_matrix_UB_11 0.01
_diffrn_orient_matrix_UB_12 0
_diffrn_orient_matrix_UB_13 0
_diffrn_orient_matrix_UB_21 0
_diffrn_orient_matrix_UB_22 0.01
_diffrn_orient_matrix_UB_23 0
_diffrn_orient_matrix_UB_31 0
_diffrn_orient_matrix_UB_32 0
_diffrn_orient_matrix_UB_33 0.01
_diffrn_radiation_monochromator graphite
_diffrn_radiation_probe x-ray
_diffrn_radiation_type MoK\a
_diffrn_radiation_wavelength 0.71073
_diffrn_reflns_av_R_equivalents 0.132
_diffrn_reflns_av_unetI/netI 0.0605
_diffrn_reflns_limit_h_max 35
_diffrn_reflns_limit_h_min -45
_diffrn_reflns_limit_k_max 11
_diffrn_reflns_limit_k_min 0
_diffrn_reflns_limit_l_max 35
_diffrn_reflns_limit_l_min 0
_diffrn_reflns_number 52150
_diffrn_reflns_theta_full 27.53
_diffrn_reflns_theta_max 27.53
_diffrn_reflns_theta_min 3.02
_diffrn_source 'Enraf Nonius FR590'
_exptl_absorpt_coefficient_mu 1.377
_exptl_absorpt_correction_type none
_exptl_crystal_colour red
_exptl_crystal_density_diffrn 1.391
_exptl_crystal_density_method 'not measured'
_exptl_crystal_description prism
_exptl_crystal_F_000 2856
_exptl_crystal_size_max 0.3
_exptl_crystal_size_mid 0.2
_exptl_crystal_size_min 0.2
_platon_squeeze_details
;
;
_refine_diff_density_max 1.089
_refine_diff_density_min -1.101
_refine_diff_density_rms 0.119
_refine_ls_extinction_method none
_refine_ls_goodness_of_fit_ref 1.103
_refine_ls_hydrogen_treatment constr
_refine_ls_matrix_type full
_refine_ls_number_parameters 404
_refine_ls_number_reflns 7608
_refine_ls_number_restraints 0
_refine_ls_restrained_S_all 1.103
_refine_ls_R_factor_all 0.0899
_refine_ls_R_factor_gt 0.0688
_refine_ls_shift/su_max 0.029
_refine_ls_shift/su_mean 0.002
_refine_ls_structure_factor_coef Fsqd
_refine_ls_weighting_details 'calc w=1/[\s^2^(Fo^2^)+(0.0471P)^2^+79.4161P] where P=(Fo^2^+2Fc^2^)/3'
_refine_ls_weighting_scheme calc
_refine_ls_wR_factor_gt 0.1562
_refine_ls_wR_factor_ref 0.1655
_reflns_number_gt 5921
_reflns_number_total 7608
_reflns_threshold_expression >2\s(I)
_cod_data_source_file c3dt32943g.txt
_cod_data_source_block 2c
_cod_original_cell_volume 6678(13)
_cod_database_code 7022742

loop_
_space_group_symop_operation_xyz
'x, y, z'
'-x, y, -z+1/2'
'x+1/2, y+1/2, z'
'-x+1/2, y+1/2, -z+1/2'
'-x, -y, -z'
'x, -y, z-1/2'
'-x+1/2, -y+1/2, -z'
'x+1/2, -y+1/2, z-1/2'

loop_
_atom_site_label
_atom_site_type_symbol
_atom_site_fract_x
_atom_site_fract_y
_atom_site_fract_z
_atom_site_U_iso_or_equiv
_atom_site_adp_type
_atom_site_occupancy
_atom_site_symmetry_multiplicity
_atom_site_calc_flag
_atom_site_refinement_flags
_atom_site_disorder_assembly
_atom_site_disorder_group
Ti1 Ti 0.51159(3) 0.88320(10) 0.47602(4) 0.0258(2) Uani 1 1 d . . .
I1 I 0.321011(16) 1.36262(5) 0.185681(18) 0.05543(16) Uani 1 1 d . . .
Mg1 Mg 0.25 0.75 0 0.0355(6) Uani 1 2 d S . .
Cl1 Cl 0.45904(5) 0.68252(16) 0.44498(7) 0.0418(3) Uani 1 1 d . . .
Cl2 Cl 0.23606(6) 0.59688(19) 0.06149(7) 0.0505(4) Uani 1 1 d . . .
N1 N 0.47024(14) 1.0572(5) 0.44480(18) 0.0291(9) Uani 1 1 d . . .
C1 C 0.43726(18) 1.1252(6) 0.3864(2) 0.0292(10) Uani 1 1 d . . .
C2 C 0.40119(18) 1.0380(6) 0.3357(2) 0.0326(11) Uani 1 1 d . . .
H2 H 0.3992 0.9348 0.3402 0.039 Uiso 1 1 calc R . .
C3 C 0.3685(2) 1.1057(7) 0.2788(2) 0.0411(13) Uani 1 1 d . . .
H3 H 0.3447 1.0472 0.2452 0.049 Uiso 1 1 calc R . .
C4 C 0.3707(2) 1.2590(7) 0.2712(2) 0.0389(13) Uani 1 1 d . . .
C5 C 0.4068(2) 1.3461(7) 0.3216(3) 0.0421(13) Uani 1 1 d . . .
H5 H 0.4089 1.4492 0.317 0.05 Uiso 1 1 calc R . .
C6 C 0.43922(19) 1.2786(6) 0.3785(2) 0.0375(12) Uani 1 1 d . . .
H6 H 0.4628 1.3375 0.4121 0.045 Uiso 1 1 calc R . .
C7 C 0.5514(2) 0.7256(6) 0.4483(3) 0.0388(13) Uani 1 1 d . . .
C8 C 0.5307(2) 0.8514(7) 0.4078(3) 0.0385(12) Uani 1 1 d . . .
C9 C 0.5546(2) 0.9835(6) 0.4430(3) 0.0359(12) Uani 1 1 d . . .
C10 C 0.58977(19) 0.9375(7) 0.5058(3) 0.0372(12) Uani 1 1 d . . .
C11 C 0.5875(2) 0.7795(7) 0.5082(3) 0.0391(13) Uani 1 1 d . . .
C12 C 0.5385(3) 0.5630(8) 0.4287(4) 0.0596(19) Uani 1 1 d . . .
H12A H 0.5129 0.5582 0.385 0.089 Uiso 1 1 calc R . .
H12B H 0.5277 0.5161 0.4497 0.089 Uiso 1 1 calc R . .
H12C H 0.5669 0.5108 0.4387 0.089 Uiso 1 1 calc R . .
C13 C 0.4913(2) 0.8430(9) 0.3396(3) 0.0557(17) Uani 1 1 d . . .
H13A H 0.4814 0.7397 0.3276 0.083 Uiso 1 1 calc R . .
H13B H 0.5034 0.8822 0.3189 0.083 Uiso 1 1 calc R . .
H13C H 0.4636 0.9019 0.3284 0.083 Uiso 1 1 calc R . .
C14 C 0.5484(3) 1.1402(7) 0.4206(4) 0.0553(17) Uani 1 1 d . . .
H14A H 0.5695 1.2065 0.4549 0.083 Uiso 1 1 calc R . .
H14B H 0.515 1.1709 0.3991 0.083 Uiso 1 1 calc R . .
H14C H 0.5565 1.145 0.3932 0.083 Uiso 1 1 calc R . .
C15 C 0.6262(2) 1.0370(8) 0.5582(3) 0.0550(17) Uani 1 1 d . . .
H15A H 0.6201 1.1403 0.5446 0.083 Uiso 1 1 calc R . .
H15B H 0.6585 1.0085 0.5734 0.083 Uiso 1 1 calc R . .
H15C H 0.6233 1.0263 0.5905 0.083 Uiso 1 1 calc R . .
C16 C 0.6206(3) 0.6818(10) 0.5652(4) 0.067(2) Uani 1 1 d . . .
H16A H 0.6419 0.7455 0.6004 0.101 Uiso 1 1 calc R . .
H16B H 0.6398 0.6168 0.5598 0.101 Uiso 1 1 calc R . .
H16C H 0.601 0.6215 0.5714 0.101 Uiso 1 1 calc R . .
C25 C 0.2718(7) 0.7480(15) 0.2134(6) 0.130(5) Uani 1 1 d . . .
H25A H 0.2673 0.6953 0.1794 0.155 Uiso 1 1 calc R . .
H25B H 0.261 0.8518 0.2011 0.155 Uiso 1 1 calc R . .
C26 C 0.2438(4) 0.6737(18) 0.2301(5) 0.125(5) Uani 1 1 d . . .
H26A H 0.2318 0.5759 0.2101 0.15 Uiso 1 1 calc R . .
H26B H 0.2162 0.7355 0.2185 0.15 Uiso 1 1 calc R . .
C27 C 0.2794(5) 0.656(2) 0.2982(6) 0.152(7) Uani 1 1 d . . .
H27A H 0.2754 0.7358 0.319 0.183 Uiso 1 1 calc R . .
H27B H 0.2756 0.5588 0.3111 0.183 Uiso 1 1 calc R . .
C28 C 0.3238(4) 0.6666(19) 0.3099(5) 0.126(5) Uani 1 1 d . . .
H28A H 0.3469 0.7165 0.3492 0.152 Uiso 1 1 calc R . .
H28B H 0.336 0.5656 0.3129 0.152 Uiso 1 1 calc R . .
O1 O 0.31937(14) 0.8153(5) 0.08042(18) 0.0496(11) Uani 1 1 d . . .
O2 O 0.21783(17) 0.9392(5) 0.0091(2) 0.0510(11) Uani 1 1 d . . .
O3 O 0.3212(4) 0.7440(14) 0.2658(6) 0.155(4) Uani 1 1 d . . .
C34 C 0.2306(7) 1.0913(15) 0.0082(10) 0.063(5) Uani 0.490(12) 1 d P A 1
H34A H 0.2623 1.1161 0.0465 0.076 Uiso 0.490(12) 1 calc PR A 1
H34B H 0.2318 1.1071 -0.0255 0.076 Uiso 0.490(12) 1 calc PR A 1
C33 C 0.1938(11) 1.181(2) 0.0006(19) 0.103(11) Uani 0.490(12) 1 d P A 1
H33A H 0.1677 1.2008 -0.0425 0.124 Uiso 0.490(12) 1 calc PR A 1
H33B H 0.2069 1.2758 0.0225 0.124 Uiso 0.490(12) 1 calc PR A 1
C31 C 0.1818(9) 0.930(2) 0.0134(15) 0.116(11) Uani 0.490(12) 1 d P A 1
H31A H 0.1902 0.8583 0.0453 0.139 Uiso 0.490(12) 1 calc PR A 1
H31B H 0.1518 0.8966 -0.0253 0.139 Uiso 0.490(12) 1 calc PR A 1
C32 C 0.1758(11) 1.081(2) 0.0288(16) 0.094(9) Uani 0.490(12) 1 d P A 1
H32A H 0.1957 1.0946 0.073 0.112 Uiso 0.490(12) 1 calc PR A 1
H32B H 0.1418 1.1012 0.0102 0.112 Uiso 0.490(12) 1 calc PR A 1
C17 C 0.3617(6) 0.849(3) 0.0838(7) 0.075(7) Uani 0.490(12) 1 d P A 1
H17A H 0.3692 0.7646 0.0684 0.09 Uiso 0.490(12) 1 calc PR A 1
H17B H 0.3559 0.9381 0.0597 0.09 Uiso 0.490(12) 1 calc PR A 1
C18 C 0.3982(11) 0.873(7) 0.1431(16) 0.16(2) Uani 0.490(12) 1 d P A 1
H18A H 0.4177 0.9582 0.1479 0.195 Uiso 0.490(12) 1 calc PR A 1
H18B H 0.4191 0.7843 0.1611 0.195 Uiso 0.490(12) 1 calc PR A 1
C19 C 0.3763(11) 0.904(7) 0.1744(14) 0.17(2) Uani 0.490(12) 1 d P A 1
H19A H 0.3962 0.8599 0.2153 0.204 Uiso 0.490(12) 1 calc PR A 1
H19B H 0.3738 1.0119 0.178 0.204 Uiso 0.490(12) 1 calc PR A 1
C20 C 0.3295(6) 0.837(2) 0.1375(7) 0.057(4) Uani 0.490(12) 1 d P A 1
H20A H 0.3055 0.904 0.1335 0.069 Uiso 0.490(12) 1 calc PR A 1
H20B H 0.3296 0.7419 0.1548 0.069 Uiso 0.490(12) 1 calc PR A 1
C41 C 0.2293(6) 1.0082(17) 0.0660(7) 0.063(4) Uani 0.510(12) 1 d P A 2
H41A H 0.2632 1.041 0.0933 0.075 Uiso 0.510(12) 1 calc PR A 2
H41B H 0.224 0.9355 0.0876 0.075 Uiso 0.510(12) 1 calc PR A 2
C42 C 0.1834(10) 1.048(3) -0.0399(10) 0.132(12) Uani 0.510(12) 1 d P A 2
H42A H 0.1989 1.0984 -0.0549 0.158 Uiso 0.510(12) 1 calc PR A 2
H42B H 0.1547 0.9947 -0.074 0.158 Uiso 0.510(12) 1 calc PR A 2
C43 C 0.1692(10) 1.158(3) -0.0143(15) 0.101(9) Uani 0.510(12) 1 d P A 2
H43A H 0.1736 1.2593 -0.0235 0.121 Uiso 0.510(12) 1 calc PR A 2
H43B H 0.1348 1.1449 -0.0331 0.121 Uiso 0.510(12) 1 calc PR A 2
C44 C 0.1955(8) 1.141(2) 0.0455(12) 0.079(6) Uani 0.510(12) 1 d P A 2
H44A H 0.1742 1.1255 0.0565 0.095 Uiso 0.510(12) 1 calc PR A 2
H44B H 0.2144 1.2324 0.066 0.095 Uiso 0.510(12) 1 calc PR A 2
C18A C 0.3911(9) 0.945(3) 0.1555(11) 0.091(8) Uani 0.510(12) 1 d P A 2
H18C H 0.421 0.9648 0.1609 0.11 Uiso 0.510(12) 1 calc PR A 2
H18D H 0.3873 1.0217 0.1773 0.11 Uiso 0.510(12) 1 calc PR A 2
C19A C 0.3922(12) 0.802(4) 0.1767(16) 0.17(2) Uani 0.510(12) 1 d P A 2
H19C H 0.4177 0.7424 0.1813 0.199 Uiso 0.510(12) 1 calc PR A 2
H19D H 0.3996 0.8099 0.2167 0.199 Uiso 0.510(12) 1 calc PR A 2
C20A C 0.3487(7) 0.733(3) 0.1369(9) 0.123(12) Uani 0.510(12) 1 d P A 2
H20C H 0.3319 0.7263 0.1547 0.148 Uiso 0.510(12) 1 calc PR A 2
H20D H 0.3538 0.6306 0.129 0.148 Uiso 0.510(12) 1 calc PR A 2
C17A C 0.3495(7) 0.943(2) 0.0911(8) 0.073(6) Uani 0.510(12) 1 d P A 2
H17C H 0.3603 0.9348 0.0661 0.087 Uiso 0.510(12) 1 calc PR A 2
H17D H 0.331 1.0364 0.0801 0.087 Uiso 0.510(12) 1 calc PR A 2

loop_
_atom_site_aniso_label
_atom_site_aniso_U_11
_atom_site_aniso_U_22
_atom_site_aniso_U_33
_atom_site_aniso_U_23
_atom_site_aniso_U_13
_atom_site_aniso_U_12
Ti1 0.0208(4) 0.0248(4) 0.0243(4) 0.0020(3) 0.0102(3) 0.0004(3)
I1 0.0516(3) 0.0626(3) 0.0292(2) 0.01936(18) 0.01343(18) 0.0115(2)
Mg1 0.0282(12) 0.0371(14) 0.0299(12) 0.0066(10) 0.0123(11) 0.0007(11)
Cl1 0.0336(7) 0.0320(7) 0.0522(8) -0.0058(6) 0.0228(6) -0.0082(5)
Cl2 0.0470(8) 0.0562(9) 0.0425(8) 0.0167(7) 0.0247(7) 0.0002(7)
N1 0.0217(19) 0.029(2) 0.025(2) 0.0061(17) 0.0092(17) -0.0027(16)
C1 0.027(2) 0.031(3) 0.025(2) 0.005(2) 0.013(2) 0.002(2)
C2 0.031(3) 0.030(3) 0.026(2) -0.001(2) 0.012(2) -0.002(2)
C3 0.036(3) 0.044(3) 0.028(3) -0.006(2) 0.012(2) -0.004(2)
C4 0.035(3) 0.049(3) 0.024(2) 0.009(2) 0.014(2) 0.004(2)
C5 0.039(3) 0.036(3) 0.036(3) 0.013(2) 0.015(2) 0.004(2)
C6 0.031(3) 0.032(3) 0.029(3) 0.004(2) 0.009(2) -0.005(2)
C7 0.037(3) 0.033(3) 0.055(3) -0.004(3) 0.033(3) 0.000(2)
C8 0.038(3) 0.045(3) 0.038(3) -0.002(2) 0.026(2) 0.000(2)
C9 0.036(3) 0.033(3) 0.048(3) -0.001(2) 0.030(3) -0.003(2)
C10 0.023(2) 0.045(3) 0.042(3) -0.004(2) 0.019(2) -0.002(2)
C11 0.029(3) 0.041(3) 0.043(3) -0.001(2) 0.021(2) 0.004(2)
C12 0.062(4) 0.039(4) 0.090(5) -0.019(4) 0.053(4) -0.008(3)
C13 0.052(4) 0.076(5) 0.038(3) -0.003(3) 0.027(3) 0.002(3)
C14 0.059(4) 0.043(4) 0.081(5) 0.015(3) 0.052(4) -0.002(3)
C15 0.035(3) 0.065(4) 0.064(4) -0.021(4) 0.030(3) -0.015(3)
C16 0.051(4) 0.077(5) 0.064(5) 0.026(4) 0.031(4) 0.033(4)
C25 0.213(16) 0.098(9) 0.096(9) 0.017(7) 0.104(11) 0.042(10)
C26 0.050(5) 0.197(14) 0.081(7) 0.018(8) 0.018(5) -0.015(7)
C27 0.095(9) 0.237(18) 0.095(9) 0.064(10) 0.044(7) -0.019(10)
C28 0.072(7) 0.174(14) 0.077(7) -0.020(8) 0.018(6) -0.012(8)
O1 0.033(2) 0.064(3) 0.035(2) 0.006(2) 0.0123(18) -0.010(2)
O2 0.055(3) 0.046(3) 0.054(3) 0.010(2) 0.035(2) 0.012(2)
O3 0.161(9) 0.186(10) 0.157(9) -0.073(8) 0.118(8) -0.104(8)
C34 0.089(13) 0.032(7) 0.109(14) 0.004(8) 0.081(12) 0.007(7)
C33 0.102(19) 0.035(9) 0.24(4) 0.032(14) 0.14(2) 0.020(11)
C31 0.14(2) 0.041(9) 0.26(3) 0.015(14) 0.17(3) 0.009(11)
C32 0.115(19) 0.026(10) 0.20(3) -0.002(13) 0.13(2) -0.005(10)
C17 0.041(9) 0.14(2) 0.040(8) -0.027(11) 0.024(7) -0.033(11)
C18 0.086(17) 0.31(6) 0.14(3) -0.15(4) 0.10(2) -0.11(3)
C19 0.10(2) 0.36(7) 0.09(2) -0.12(3) 0.08(2) -0.09(3)
C20 0.047(8) 0.080(12) 0.041(7) 0.001(8) 0.025(7) 0.006(8)
C41 0.059(9) 0.054(9) 0.071(10) -0.008(7) 0.038(8) 0.014(7)
C42 0.16(2) 0.17(2) 0.076(13) 0.079(15) 0.073(15) 0.14(2)
C43 0.091(18) 0.10(2) 0.15(2) 0.047(16) 0.09(2) 0.054(16)
C44 0.088(14) 0.024(9) 0.14(2) -0.022(11) 0.081(15) -0.011(9)
C18A 0.069(14) 0.107(18) 0.062(13) -0.046(12) 0.022(10) -0.041(12)
C19A 0.08(2) 0.13(2) 0.09(2) 0.025(18) -0.050(15) -0.029(17)
C20A 0.054(11) 0.14(2) 0.065(11) 0.066(13) -0.021(9) -0.043(12)
C17A 0.053(10) 0.078(13) 0.052(9) 0.008(9) 0.015(8) -0.031(9)

loop_
_atom_type_symbol
_atom_type_description
_atom_type_scat_dispersion_real
_atom_type_scat_dispersion_imag
_atom_type_scat_source
C C 0.0033 0.0016 'International Tables Vol C Tables 4.2.6.8 and 6.1.1.4'
H H 0 0 'International Tables Vol C Tables 4.2.6.8 and 6.1.1.4'
N N 0.0061 0.0033 'International Tables Vol C Tables 4.2.6.8 and 6.1.1.4'
Cl Cl 0.1484 0.1585 'International Tables Vol C Tables 4.2.6.8 and 6.1.1.4'
Ti Ti 0.2776 0.4457 'International Tables Vol C Tables 4.2.6.8 and 6.1.1.4'
I I -0.4742 1.8119 'International Tables Vol C Tables 4.2.6.8 and 6.1.1.4'
Mg Mg 0.0486 0.0363 'International Tables Vol C Tables 4.2.6.8 and 6.1.1.4'
O O 0.0106 0.006 'International Tables Vol C Tables 4.2.6.8 and 6.1.1.4'

loop_
_exptl_crystal_face_index_h
_exptl_crystal_face_index_k
_exptl_crystal_face_index_l
_exptl_crystal_face_perp_dist
-1 0 -3 0.143
-4 -1 6 0.176
3 1 -7 0.164
1 0 3 0.152
-5 12 4 0.159
3 -4 -1 0.149
-3 -6 -1 0.06
3 6 1 0.182
1 -2 7 0.113
-1 2 -11 0.166
1 4 3 0.17

loop_
_geom_angle_atom_site_label_1
_geom_angle_atom_site_label_2
_geom_angle_atom_site_label_3
_geom_angle
_geom_angle_site_symmetry_1
_geom_angle_site_symmetry_3
N1 Ti1 N1 85.42(19) . 5_676
N1 Ti1 Cl1 104.49(17) . .
N1 Ti1 Cl1 105.11(14) 5_676 .
N1 Ti1 C10 112.2(2) . .
N1 Ti1 C10 92.8(2) 5_676 .
Cl1 Ti1 C10 140.20(16) . .
N1 Ti1 C9 90.2(2) . .
N1 Ti1 C9 119.5(2) 5_676 .
Cl1 Ti1 C9 134.02(16) . .
C10 Ti1 C9 35.4(2) . .
N1 Ti1 C8 103.8(2) . .
N1 Ti1 C8 150.9(2) 5_676 .
Cl1 Ti1 C8 99.20(17) . .
C10 Ti1 C8 58.1(2) . .
C9 Ti1 C8 34.9(2) . .
N1 Ti1 C11 146.0(2) . .
N1 Ti1 C11 99.8(2) 5_676 .
Cl1 Ti1 C11 106.45(18) . .
C10 Ti1 C11 34.5(2) . .
C9 Ti1 C11 57.9(2) . .
C8 Ti1 C11 57.5(2) . .
N1 Ti1 C7 138.2(2) . .
N1 Ti1 C7 132.0(2) 5_676 .
Cl1 Ti1 C7 85.09(17) . .
C10 Ti1 C7 57.3(2) . .
C9 Ti1 C7 57.7(2) . .
C8 Ti1 C7 34.6(2) . .
C11 Ti1 C7 34.2(2) . .
N1 Ti1 Ti1 43.11(14) . 5_676
N1 Ti1 Ti1 42.31(13) 5_676 5_676
Cl1 Ti1 Ti1 110.35(10) . 5_676
C10 Ti1 Ti1 106.83(16) . 5_676
C9 Ti1 Ti1 109.87(15) . 5_676
C8 Ti1 Ti1 139.51(16) . 5_676
C11 Ti1 Ti1 132.53(16) . 5_676
C7 Ti1 Ti1 164.17(15) . 5_676
O2 Mg1 O2 180.0(2) . 7_565
O2 Mg1 O1 89.8(2) . 7_565
O2 Mg1 O1 90.2(2) 7_565 7_565
O2 Mg1 O1 90.2(2) . .
O2 Mg1 O1 89.8(2) 7_565 .
O1 Mg1 O1 180.0(4) 7_565 .
O2 Mg1 Cl2 90.52(14) . .
O2 Mg1 Cl2 89.48(14) 7_565 .
O1 Mg1 Cl2 89.55(16) 7_565 .
O1 Mg1 Cl2 90.45(16) . .
O2 Mg1 Cl2 89.48(14) . 7_565
O2 Mg1 Cl2 90.52(14) 7_565 7_565
O1 Mg1 Cl2 90.45(16) 7_565 7_565
O1 Mg1 Cl2 89.55(16) . 7_565
Cl2 Mg1 Cl2 180.00(6) . 7_565
C1 N1 Ti1 135.4(4) . .
C1 N1 Ti1 130.0(4) . 5_676
Ti1 N1 Ti1 94.58(19) . 5_676
C6 C1 C2 118.9(5) . .
C6 C1 N1 120.9(5) . .
C2 C1 N1 120.1(5) . .
C3 C2 C1 119.9(5) . .
C4 C3 C2 120.9(5) . .
C3 C4 C5 119.3(5) . .
C3 C4 I1 121.2(4) . .
C5 C4 I1 119.5(4) . .
C6 C5 C4 119.8(5) . .
C5 C6 C1 121.2(5) . .
C11 C7 C8 108.2(5) . .
C11 C7 C12 126.8(6) . .
C8 C7 C12 124.8(6) . .
C11 C7 Ti1 72.5(3) . .
C8 C7 Ti1 71.6(3) . .
C12 C7 Ti1 124.8(4) . .
C9 C8 C7 107.9(5) . .
C9 C8 C13 126.7(6) . .
C7 C8 C13 125.3(6) . .
C9 C8 Ti1 71.9(3) . .
C7 C8 Ti1 73.7(3) . .
C13 C8 Ti1 121.3(4) . .
C8 C9 C10 107.3(5) . .
C8 C9 C14 127.9(6) . .
C10 C9 C14 124.6(6) . .
C8 C9 Ti1 73.2(3) . .
C10 C9 Ti1 72.3(3) . .
C14 C9 Ti1 123.5(4) . .
C11 C10 C9 108.0(5) . .
C11 C10 C15 125.6(6) . .
C9 C10 C15 126.1(6) . .
C11 C10 Ti1 74.1(3) . .
C9 C10 Ti1 72.3(3) . .
C15 C10 Ti1 124.4(4) . .
C10 C11 C7 108.5(5) . .
C10 C11 C16 125.9(6) . .
C7 C11 C16 125.6(6) . .
C10 C11 Ti1 71.5(3) . .
C7 C11 Ti1 73.4(3) . .
C16 C11 Ti1 124.1(4) . .
O3 C25 C26 107.0(9) . .
C25 C26 C27 104.5(10) . .
C28 C27 C26 103.0(10) . .
O3 C28 C27 112.7(11) . .
C20 O1 C20A 47.8(14) . .
C20 O1 C17A 90.8(11) . .
C20A O1 C17A 103.9(10) . .
C20 O1 C17 111.1(9) . .
C20A O1 C17 91.4(13) . .
C17A O1 C17 41.0(10) . .
C20 O1 Mg1 123.5(7) . .
C20A O1 Mg1 126.1(8) . .
C17A O1 Mg1 129.9(7) . .
C17 O1 Mg1 125.3(7) . .
C31 O2 C34 112.4(10) . .
C31 O2 C42 81.3(15) . .
C34 O2 C42 57.0(14) . .
C31 O2 C41 65.5(14) . .
C34 O2 C41 75.3(10) . .
C42 O2 C41 103.7(11) . .
C31 O2 Mg1 123.9(8) . .
C34 O2 Mg1 123.7(6) . .
C42 O2 Mg1 126.4(9) . .
C41 O2 Mg1 129.2(6) . .
C28 O3 C25 107.4(10) . .
C33 C34 O2 105.7(13) . .
C34 C33 C32 102.6(18) . .
O2 C31 C32 106.5(15) . .
C31 C32 C33 101.5(18) . .
C18 C17 O1 105.6(15) . .
C17 C18 C19 108(2) . .
C20 C19 C18 106(2) . .
C19 C20 O1 104.5(14) . .
O2 C41 C44 106.6(14) . .
C43 C42 O2 108.4(17) . .
C44 C43 C42 110.8(18) . .
C43 C44 C41 109.6(17) . .
C19A C18A C17A 104.9(18) . .
C20A C19A C18A 110.3(19) . .
C19A C20A O1 109.9(18) . .
C18A C17A O1 107.9(15) . .

loop_
_geom_bond_atom_site_label_1
_geom_bond_atom_site_label_2
_geom_bond_distance
_geom_bond_site_symmetry_2
Ti1 N1 1.909(5) .
Ti1 N1 1.938(5) 5_676
Ti1 Cl1 2.299(2) .
Ti1 C10 2.352(6) .
Ti1 C9 2.353(6) .
Ti1 C8 2.369(6) .
Ti1 C11 2.385(6) .
Ti1 C7 2.397(6) .
Ti1 Ti1 2.827(2) 5_676
I1 C4 2.088(6) .
Mg1 O2 2.112(5) .
Mg1 O2 2.112(5) 7_565
Mg1 O1 2.113(5) 7_565
Mg1 O1 2.113(5) .
Mg1 Cl2 2.443(2) .
Mg1 Cl2 2.443(2) 7_565
N1 C1 1.413(6) .
N1 Ti1 1.938(5) 5_676
C1 C6 1.382(7) .
C1 C2 1.399(7) .
C2 C3 1.383(8) .
C3 C4 1.381(8) .
C4 C5 1.396(8) .
C5 C6 1.381(7) .
C7 C11 1.405(8) .
C7 C8 1.418(8) .
C7 C12 1.505(8) .
C8 C9 1.415(8) .
C8 C13 1.499(8) .
C9 C10 1.431(8) .
C9 C14 1.478(8) .
C10 C11 1.404(8) .
C10 C15 1.486(8) .
C11 C16 1.521(9) .
C25 O3 1.406(17) .
C25 C26 1.465(17) .
C26 C27 1.490(15) .
C27 C28 1.373(17) .
C28 O3 1.351(16) .
O1 C20 1.399(15) .
O1 C20A 1.429(15) .
O1 C17A 1.444(16) .
O1 C17 1.446(16) .
O2 C31 1.332(17) .
O2 C34 1.420(14) .
O2 C42 1.477(15) .
O2 C41 1.491(15) .
C34 C33 1.40(2) .
C33 C32 1.55(3) .
C31 C32 1.45(3) .
C17 C18 1.33(3) .
C18 C19 1.49(3) .
C19 C20 1.41(4) .
C41 C44 1.51(2) .
C42 C43 1.46(3) .
C43 C44 1.31(4) .
C18A C19A 1.38(4) .
C18A C17A 1.44(3) .
C19A C20A 1.35(3) .

loop_
_platon_squeeze_void_nr
_platon_squeeze_void_average_x
_platon_squeeze_void_average_y
_platon_squeeze_void_average_z
_platon_squeeze_void_volume
_platon_squeeze_void_count_electrons
_platon_squeeze_void_content
1 0.500 0.353 0.250 158 26 ' '
2 1.000 0.853 0.250 158 26 ' '
3 0.500 0.647 0.750 158 26 ' '
4 1.000 0.147 0.750 158 26 ' '
